data_2243025
loop_
_publ_author_name
'Akkurt, Mehmet'
'Shikhaliyev, Namiq Q.'
'Suleymanova, Gulnar T.'
'Babayeva, Gulnare V.'
'Mammadova, Gunay Z.'
'Niyazova, Ayten A.'
'Shikhaliyeva, Irada M.'
'Toze, Flavien A. A.'

_publ_section_title
;
 Crystal structures and Hirshfeld surface analyses of the two isotypic
 compounds
 (<i>E</i>)-1-(4-bromophenyl)-2-[2,2-dichloro-1-(4-nitrophenyl)ethenyl]diazene
 and
 (<i>E</i>)-1-(4-chlorophenyl)-2-[2,2-dichloro-1-(4-nitrophenyl)ethenyl]diazene
;
_journal_coeditor_code WM5507
_journal_issue 8
_journal_name_full 'Acta Crystallographica Section E'
_journal_page_first 1199
_journal_page_last 1204
_journal_paper_doi 10.1107/S2056989019010004
_journal_volume 75
_journal_year 2019
_chemical_formula_iupac 'C14 H8 Cl3 N3 O2'
_chemical_formula_moiety 'C14 H8 Cl3 N3 O2'
_chemical_formula_sum 'C14 H8 Cl3 N3 O2'
_chemical_formula_weight 356.58
_chemical_name_systematic
;
(<i>E</i>)-1-(4-Chlorophenyl)-2-[2,2-dichloro-1-(4-nitrophenyl)ethenyl]diazene
;
_space_group_crystal_system orthorhombic
_space_group_IT_number 33
_space_group_name_Hall 'P 2c -2n'
_space_group_name_H-M_alt 'P n a 21'
_symmetry_space_group_name_Hall 'P 2c -2n'
_symmetry_space_group_name_H-M 'P n a 21'
_atom_sites_solution_hydrogens geom
_audit_creation_method SHELXL-2018/3
_cell_angle_alpha 90
_cell_angle_beta 90
_cell_angle_gamma 90
_cell_formula_units_Z 4
_cell_length_a 13.8689(7)
_cell_length_b 13.3674(7)
_cell_length_c 8.3620(5)
_cell_measurement_reflns_used 4206
_cell_measurement_temperature 296(2)
_cell_measurement_theta_max 26.38
_cell_measurement_theta_min 2.87
_cell_volume 1550.24(15)
_computing_cell_refinement
;
SAINT (Bruker, 2007)
;
_computing_data_collection
;
APEX3 (Bruker, 2007)
;
_computing_data_reduction
;
SAINT (Bruker, 2007)
;
_computing_molecular_graphics
;
ORTEP-3 for Windows (Farrugia, 2012)
;
_computing_publication_material
;
PLATON (Spek, 2009)
;
_computing_structure_refinement
;
<i>SHELXL2016/6</i> (Sheldrick, 2015b)
;
_computing_structure_solution
;
<i>SHELXT2016/6</i> (Sheldrick, 2015a)
;
_diffrn_ambient_temperature 296(2)
_diffrn_measured_fraction_theta_full 0.995
_diffrn_measured_fraction_theta_max 0.995
_diffrn_measurement_device_type 'Bruker APEXII CCD'
_diffrn_measurement_method '\f and \w scans'
_diffrn_radiation_type MoK\a
_diffrn_radiation_wavelength 0.71073
_diffrn_reflns_av_R_equivalents 0.0383
_diffrn_reflns_av_unetI/netI 0.0348
_diffrn_reflns_limit_h_max 16
_diffrn_reflns_limit_h_min -17
_diffrn_reflns_limit_k_max 15
_diffrn_reflns_limit_k_min -16
_diffrn_reflns_limit_l_max 10
_diffrn_reflns_limit_l_min -10
_diffrn_reflns_number 11687
_diffrn_reflns_theta_full 25.242
_diffrn_reflns_theta_max 26.402
_diffrn_reflns_theta_min 2.873
_exptl_absorpt_coefficient_mu 0.600
_exptl_absorpt_correction_T_max 0.946
_exptl_absorpt_correction_T_min 0.911
_exptl_absorpt_correction_type multi-scan
_exptl_absorpt_process_details
;
(SADABS; Bruker, 2003)
;
_exptl_crystal_colour orange
_exptl_crystal_density_diffrn 1.528
_exptl_crystal_description prisme
_exptl_crystal_F_000 720
_exptl_crystal_size_max 0.170
_exptl_crystal_size_mid 0.140
_exptl_crystal_size_min 0.070
_refine_diff_density_max 0.175
_refine_diff_density_min -0.246
_refine_ls_abs_structure_details
;
Flack <i>x</i> determined using 1011 quotients
[(<i>I</i>^+^)-(<i>I</i>^-^)]/[(<i>I</i>^+^)+(<i>I</i>^-^)]
(Parsons <i>et al.</i>,  2013).
;
_refine_ls_abs_structure_Flack 0.14(3)
_refine_ls_extinction_method none
_refine_ls_goodness_of_fit_ref 1.043
_refine_ls_hydrogen_treatment constr
_refine_ls_matrix_type full
_refine_ls_number_parameters 199
_refine_ls_number_reflns 3156
_refine_ls_number_restraints 1
_refine_ls_restrained_S_all 1.043
_refine_ls_R_factor_all 0.0549
_refine_ls_R_factor_gt 0.0369
_refine_ls_shift/su_max 0.000
_refine_ls_shift/su_mean 0.000
_refine_ls_structure_factor_coef Fsqd
_refine_ls_weighting_details 'w=1/[\s^2^(Fo^2^)+(0.0419P)^2^+0.3296P] where P=(Fo^2^+2Fc^2^)/3'
_refine_ls_weighting_scheme calc
_refine_ls_wR_factor_gt 0.0831
_refine_ls_wR_factor_ref 0.0914
_reflns_number_gt 2547
_reflns_number_total 3156
_reflns_threshold_expression 'I > 2\s(I)'
_cod_data_source_file wm5507sup1.cif
_cod_data_source_block II
_cod_database_code 2243025
_shelx_space_group_comment
;
The symmetry employed for this shelxl refinement is uniquely defined
by the following loop, which should always be used as a source of
symmetry information in preference to the above space-group names.
They are only intended as comments.
;
_shelx_estimated_absorpt_t_min 0.905
_shelx_estimated_absorpt_t_max 0.959

loop_
_space_group_symop_operation_xyz
'x, y, z'
'-x, -y, z+1/2'
'-x+1/2, y+1/2, z+1/2'
'x+1/2, -y+1/2, z'

loop_
_atom_site_type_symbol
_atom_site_label
_atom_site_fract_x
_atom_site_fract_y
_atom_site_fract_z
_atom_site_U_iso_or_equiv
_atom_site_adp_type
_atom_site_calc_flag
_atom_site_occupancy
C C1 0.9044(2) 0.0035(2) 0.3115(4) 0.0400(8) Uani d 1
C C2 0.8753(3) -0.0900(2) 0.3650(5) 0.0507(9) Uani d 1
H H2 0.813001 -0.099076 0.403349 0.061 Uiso calc 1
C C3 0.9385(3) -0.1694(2) 0.3615(6) 0.0569(10) Uani d 1
H H3 0.919592 -0.231831 0.399107 0.068 Uiso calc 1
C C4 1.0294(3) -0.1555(3) 0.3023(5) 0.0532(10) Uani d 1
C C5 1.0584(3) -0.0645(3) 0.2434(6) 0.0646(12) Uani d 1
H H5 1.119552 -0.056954 0.199546 0.077 Uiso calc 1
C C6 0.9962(3) 0.0155(3) 0.2498(6) 0.0607(11) Uani d 1
H H6 1.015836 0.077758 0.212526 0.073 Uiso calc 1
C C7 0.6941(2) 0.1515(2) 0.3415(4) 0.0376(7) Uani d 1
C C8 0.6001(2) 0.1294(2) 0.3491(6) 0.0480(8) Uani d 1
C C9 0.7299(2) 0.2569(2) 0.3447(5) 0.0364(6) Uani d 1
C C10 0.7644(3) 0.3003(3) 0.2053(4) 0.0464(9) Uani d 1
H H10 0.766518 0.263150 0.111319 0.056 Uiso calc 1
C C11 0.7955(3) 0.3983(3) 0.2056(4) 0.0461(9) Uani d 1
H H11 0.818819 0.427923 0.112661 0.055 Uiso calc 1
C C12 0.7913(2) 0.4511(2) 0.3468(5) 0.0386(7) Uani d 1
C C13 0.7591(3) 0.4093(3) 0.4853(5) 0.0530(10) Uani d 1
H H13 0.757981 0.446192 0.579602 0.064 Uiso calc 1
C C14 0.7280(3) 0.3110(3) 0.4834(5) 0.0507(10) Uani d 1
H H14 0.705639 0.281565 0.577118 0.061 Uiso calc 1
N N1 0.8441(2) 0.09023(19) 0.3159(4) 0.0446(7) Uani d 1
N N2 0.75630(18) 0.06882(17) 0.3339(4) 0.0408(6) Uani d 1
N N3 0.8211(2) 0.55693(19) 0.3468(5) 0.0487(7) Uani d 1
O O1 0.8400(3) 0.5963(2) 0.2197(4) 0.0754(10) Uani d 1
O O2 0.8259(3) 0.6004(2) 0.4729(4) 0.0879(13) Uani d 1
Cl Cl1 1.10869(9) -0.25630(8) 0.2991(2) 0.0857(4) Uani d 1
Cl Cl2 0.55690(6) 0.00980(6) 0.3445(2) 0.0727(3) Uani d 1
Cl Cl3 0.51218(7) 0.21874(7) 0.3590(2) 0.0751(4) Uani d 1

loop_
_atom_site_aniso_label
_atom_site_aniso_U_11
_atom_site_aniso_U_22
_atom_site_aniso_U_33
_atom_site_aniso_U_12
_atom_site_aniso_U_13
_atom_site_aniso_U_23
C1 0.0437(17) 0.0277(14) 0.048(2) -0.0013(12) -0.0011(15) -0.0030(14)
C2 0.0481(18) 0.0381(16) 0.066(2) -0.0012(14) 0.008(2) 0.008(2)
C3 0.062(2) 0.0325(16) 0.076(3) -0.0010(15) 0.003(2) 0.007(2)
C4 0.053(2) 0.0379(18) 0.069(3) 0.0094(15) -0.0048(18) -0.0087(18)
C5 0.046(2) 0.054(2) 0.093(3) 0.0019(18) 0.012(2) 0.001(2)
C6 0.052(2) 0.039(2) 0.091(3) -0.0075(17) 0.008(2) 0.004(2)
C7 0.0461(16) 0.0271(13) 0.0397(17) 0.0000(12) -0.0005(18) -0.0028(17)
C8 0.0471(17) 0.0284(14) 0.069(2) -0.0008(13) -0.004(2) 0.0006(19)
C9 0.0361(14) 0.0294(13) 0.0437(17) 0.0023(11) -0.0006(16) -0.0014(19)
C10 0.065(2) 0.037(2) 0.037(2) -0.0058(17) 0.0002(18) -0.0045(16)
C11 0.061(2) 0.038(2) 0.039(2) -0.0090(17) 0.0010(17) 0.0031(16)
C12 0.0427(16) 0.0273(13) 0.0458(18) -0.0003(12) -0.0036(19) -0.0010(19)
C13 0.075(3) 0.039(2) 0.046(2) -0.0076(19) 0.0109(19) -0.0099(17)
C14 0.073(3) 0.037(2) 0.042(2) -0.0102(18) 0.0089(19) -0.0038(17)
N1 0.0476(15) 0.0295(12) 0.057(2) -0.0009(11) 0.0003(14) -0.0009(14)
N2 0.0427(14) 0.0313(12) 0.0485(16) -0.0006(10) -0.0025(15) -0.0011(15)
N3 0.0533(16) 0.0323(13) 0.061(2) -0.0051(12) 0.001(2) 0.002(2)
O1 0.118(3) 0.0418(17) 0.067(2) -0.0227(18) 0.0012(19) 0.0106(17)
O2 0.149(4) 0.0453(19) 0.069(2) -0.028(2) 0.013(2) -0.0211(18)
Cl1 0.0767(7) 0.0574(6) 0.1230(12) 0.0296(5) -0.0039(7) -0.0084(7)
Cl2 0.0513(5) 0.0375(4) 0.1292(10) -0.0109(3) -0.0096(7) 0.0036(7)
Cl3 0.0456(5) 0.0450(5) 0.1348(11) 0.0067(4) -0.0006(7) 0.0016(7)

loop_
_atom_type_symbol
_atom_type_description
_atom_type_scat_dispersion_real
_atom_type_scat_dispersion_imag
_atom_type_scat_source
C C 0.0033 0.0016 'International Tables Vol C Tables 4.2.6.8 and 6.1.1.4'
H H 0.0000 0.0000 'International Tables Vol C Tables 4.2.6.8 and 6.1.1.4'
N N 0.0061 0.0033 'International Tables Vol C Tables 4.2.6.8 and 6.1.1.4'
O O 0.0106 0.0060 'International Tables Vol C Tables 4.2.6.8 and 6.1.1.4'
Cl Cl 0.1484 0.1585 'International Tables Vol C Tables 4.2.6.8 and 6.1.1.4'

loop_
_geom_angle_atom_site_label_1
_geom_angle_atom_site_label_2
_geom_angle_atom_site_label_3
_geom_angle
C6 C1 C2 119.5(3)
C6 C1 N1 117.0(3)
C2 C1 N1 123.5(3)
C3 C2 C1 120.2(3)
C3 C2 H2 119.9
C1 C2 H2 119.9
C4 C3 C2 119.4(3)
C4 C3 H3 120.3
C2 C3 H3 120.3
C3 C4 C5 121.3(3)
C3 C4 Cl1 118.9(3)
C5 C4 Cl1 119.7(3)
C4 C5 C6 119.4(4)
C4 C5 H5 120.3
C6 C5 H5 120.3
C5 C6 C1 120.2(4)
C5 C6 H6 119.9
C1 C6 H6 119.9
C8 C7 N2 115.3(3)
C8 C7 C9 122.1(3)
N2 C7 C9 122.7(3)
C7 C8 Cl2 123.2(2)
C7 C8 Cl3 122.9(2)
Cl2 C8 Cl3 113.90(19)
C14 C9 C10 119.9(3)
C14 C9 C7 120.5(3)
C10 C9 C7 119.6(3)
C11 C10 C9 120.3(3)
C11 C10 H10 119.9
C9 C10 H10 119.9
C12 C11 C10 118.4(3)
C12 C11 H11 120.8
C10 C11 H11 120.8
C13 C12 C11 122.2(3)
C13 C12 N3 119.1(3)
C11 C12 N3 118.7(3)
C12 C13 C14 118.9(3)
C12 C13 H13 120.6
C14 C13 H13 120.6
C9 C14 C13 120.4(4)
C9 C14 H14 119.8
C13 C14 H14 119.8
N2 N1 C1 112.6(2)
N1 N2 C7 114.9(2)
O2 N3 O1 123.0(3)
O2 N3 C12 118.5(3)
O1 N3 C12 118.4(3)

loop_
_geom_bond_atom_site_label_1
_geom_bond_atom_site_label_2
_geom_bond_distance
C1 C6 1.383(5)
C1 C2 1.387(5)
C1 N1 1.430(4)
C2 C3 1.377(5)
C2 H2 0.9300
C3 C4 1.366(6)
C3 H3 0.9300
C4 C5 1.373(6)
C4 Cl1 1.740(4)
C5 C6 1.374(6)
C5 H5 0.9300
C6 H6 0.9300
C7 C8 1.339(4)
C7 N2 1.404(4)
C7 C9 1.493(4)
C8 Cl2 1.708(3)
C8 Cl3 1.708(3)
C9 C14 1.368(5)
C9 C10 1.387(5)
C10 C11 1.379(5)
C10 H10 0.9300
C11 C12 1.377(5)
C11 H11 0.9300
C12 C13 1.362(6)
C12 N3 1.473(4)
C13 C14 1.382(5)
C13 H13 0.9300
C14 H14 0.9300
N1 N2 1.259(4)
N3 O2 1.207(5)
N3 O1 1.214(4)

loop_
_geom_hbond_atom_site_label_D
_geom_hbond_atom_site_label_H
_geom_hbond_atom_site_label_A
_geom_hbond_site_symmetry_A
_geom_hbond_distance_DH
_geom_hbond_distance_HA
_geom_hbond_distance_DA
_geom_hbond_angle_DHA
_geom_hbond_publ_flag
C8 Cl3 Cg2 4_455 1.708(3) 3.6154(18) 4.703(3) 119.72(10) yes

loop_
_geom_torsion_atom_site_label_1
_geom_torsion_atom_site_label_2
_geom_torsion_atom_site_label_3
_geom_torsion_atom_site_label_4
_geom_torsion
C6 C1 C2 C3 2.1(7)
N1 C1 C2 C3 -178.0(4)
C1 C2 C3 C4 -1.1(7)
C2 C3 C4 C5 -1.3(7)
C2 C3 C4 Cl1 179.8(3)
C3 C4 C5 C6 2.6(8)
Cl1 C4 C5 C6 -178.5(4)
C4 C5 C6 C1 -1.6(8)
C2 C1 C6 C5 -0.8(7)
N1 C1 C6 C5 179.4(4)
N2 C7 C8 Cl2 -1.8(6)
C9 C7 C8 Cl2 179.6(3)
N2 C7 C8 Cl3 -179.9(3)
C9 C7 C8 Cl3 1.4(6)
C8 C7 C9 C14 73.1(5)
N2 C7 C9 C14 -105.4(4)
C8 C7 C9 C10 -106.3(5)
N2 C7 C9 C10 75.2(5)
C14 C9 C10 C11 -0.9(6)
C7 C9 C10 C11 178.5(3)
C9 C10 C11 C12 0.0(6)
C10 C11 C12 C13 1.1(6)
C10 C11 C12 N3 -177.8(3)
C11 C12 C13 C14 -1.1(6)
N3 C12 C13 C14 177.7(3)
C10 C9 C14 C13 0.9(6)
C7 C9 C14 C13 -178.5(4)
C12 C13 C14 C9 0.1(6)
C6 C1 N1 N2 162.9(4)
C2 C1 N1 N2 -17.0(5)
C1 N1 N2 C7 179.0(3)
C8 C7 N2 N1 175.4(4)
C9 C7 N2 N1 -5.9(5)
C13 C12 N3 O2 7.8(5)
C11 C12 N3 O2 -173.3(4)
C13 C12 N3 O1 -172.4(4)
C11 C12 N3 O1 6.5(5)

_cod_database_fobs_code 2243025
